data_7117164
loop_
_publ_author_name
'Rui Guo'
'Haodong Yang'
'Pingping Tang'

_publ_section_title
;
 Silver-catalyzed Meerwein arylation: intermolecular and intramolecular
 fluoroarylation of styrenes
;
_journal_name_full Chem.Commun.
_journal_page_first 8829
_journal_paper_doi 10.1039/C5cc02446C
_journal_volume 51
_journal_year 2015
_chemical_formula_sum 'C16 H12 F2 N O4'
_chemical_formula_weight 320.26
_chemical_name_systematic
; 
 ? 
;
_space_group_IT_number 14
_symmetry_cell_setting monoclinic
_symmetry_space_group_name_Hall '-P 2ybc'
_symmetry_space_group_name_H-M 'P 1 21/c 1'
_atom_sites_solution_hydrogens geom
_atom_sites_solution_primary direct
_atom_sites_solution_secondary difmap
_audit_creation_method SHELXL-97
_audit_update_record
;
2015-03-24 deposited with the CCDC.
2015-04-17 downloaded from the CCDC.
;
_cell_angle_alpha 90.00
_cell_angle_beta 93.54(3)
_cell_angle_gamma 90.00
_cell_formula_units_Z 4
_cell_length_a 22.639(5)
_cell_length_b 5.0207(10)
_cell_length_c 11.438(2)
_cell_measurement_reflns_used 3240
_cell_measurement_temperature 113(2)
_cell_measurement_theta_max 28.0510
_cell_measurement_theta_min 1.8025
_cell_volume 1297.6(4)
_computing_cell_refinement crystalclear
_computing_data_collection crystalclear
_computing_data_reduction crystalclear
_computing_molecular_graphics 'Bruker SHELXTL'
_computing_publication_material 'Bruker SHELXTL'
_computing_structure_refinement 'SHELXL-97 (Sheldrick, 1997)'
_computing_structure_solution 'SHELXS-97 (Sheldrick, 1990)'
_diffrn_ambient_temperature 113(2)
_diffrn_measured_fraction_theta_full 0.997
_diffrn_measured_fraction_theta_max 0.997
_diffrn_measurement_device_type 'rigaku saturn'
_diffrn_measurement_method '\w scans'
_diffrn_radiation_monochromator confocal
_diffrn_radiation_source 'rotating anode'
_diffrn_radiation_type MoK\a
_diffrn_radiation_wavelength 0.71073
_diffrn_reflns_av_R_equivalents 0.1034
_diffrn_reflns_av_sigmaI/netI 0.1176
_diffrn_reflns_limit_h_max 24
_diffrn_reflns_limit_h_min -26
_diffrn_reflns_limit_k_max 5
_diffrn_reflns_limit_k_min -5
_diffrn_reflns_limit_l_max 13
_diffrn_reflns_limit_l_min -13
_diffrn_reflns_number 9216
_diffrn_reflns_theta_full 25.02
_diffrn_reflns_theta_max 25.02
_diffrn_reflns_theta_min 1.80
_diffrn_standards_decay_% 0
_diffrn_standards_interval_count 0
_diffrn_standards_interval_time 0
_diffrn_standards_number 0
_exptl_absorpt_coefficient_mu 0.137
_exptl_absorpt_correction_T_max 0.9838
_exptl_absorpt_correction_T_min 0.9731
_exptl_absorpt_correction_type multi-scan
_exptl_absorpt_process_details crystalclear
_exptl_crystal_density_diffrn 1.639
_exptl_crystal_density_method 'not measured'
_exptl_crystal_F_000 660
_exptl_crystal_size_max 0.20
_exptl_crystal_size_mid 0.18
_exptl_crystal_size_min 0.12
_refine_diff_density_max 0.387
_refine_diff_density_min -0.332
_refine_diff_density_rms 0.071
_refine_ls_extinction_coef 0.031(4)
_refine_ls_extinction_expression Fc^*^=kFc[1+0.001xFc^2^\l^3^/sin(2\q)]^-1/4^
_refine_ls_extinction_method SHELXL
_refine_ls_goodness_of_fit_ref 1.082
_refine_ls_hydrogen_treatment constr
_refine_ls_matrix_type full
_refine_ls_number_parameters 191
_refine_ls_number_reflns 2266
_refine_ls_number_restraints 0
_refine_ls_restrained_S_all 1.082
_refine_ls_R_factor_all 0.0856
_refine_ls_R_factor_gt 0.0656
_refine_ls_shift/su_max 0.000
_refine_ls_shift/su_mean 0.000
_refine_ls_structure_factor_coef Fsqd
_refine_ls_weighting_details 'calc w=1/[\s^2^(Fo^2^)+(0.0604P)^2^+0.0000P] where P=(Fo^2^+2Fc^2^)/3'
_refine_ls_weighting_scheme calc
_refine_ls_wR_factor_gt 0.1470
_refine_ls_wR_factor_ref 0.1617
_reflns_number_gt 1722
_reflns_number_total 2266
_reflns_threshold_expression >2sigma(I)
_cod_data_source_file c5cc02446c2.cif
_cod_data_source_block r150114c1
_cod_depositor_comments
;

2018-03-15
Z value and formula fixed to values more according to usual
chemical conventions.                 miguel
;
_cod_original_formula_sum 'C32 H24 F4 N2 O8'
_cod_original_formula_weight 640.53
_cod_original_formula_units_Z 2
_cod_original_sg_symbol_H-M P2(1)/c
_cod_database_code 7117164

loop_
_symmetry_equiv_pos_as_xyz
'x, y, z'
'-x, y+1/2, -z+1/2'
'-x, -y, -z'
'x, -y-1/2, z-1/2'

loop_
_atom_site_label
_atom_site_type_symbol
_atom_site_fract_x
_atom_site_fract_y
_atom_site_fract_z
_atom_site_U_iso_or_equiv
_atom_site_adp_type
_atom_site_occupancy
_atom_site_symmetry_multiplicity
_atom_site_calc_flag
_atom_site_refinement_flags
_atom_site_disorder_assembly
_atom_site_disorder_group
F1 F 0.46216(7) -0.4727(4) 0.70886(15) 0.0478(6) Uani 1 1 d . . .
F2 F 0.47055(8) -0.2396(4) 0.55387(18) 0.0575(7) Uani 1 1 d . . .
F3 F 0.41281(7) -0.5782(4) 0.54855(14) 0.0387(5) Uani 1 1 d . . .
F4 F 0.25733(6) 0.5032(3) 0.81891(13) 0.0278(5) Uani 1 1 d . . .
O1 O 0.16255(7) 0.1759(4) 0.96772(14) 0.0254(5) Uani 1 1 d . . .
C1 C 0.43156(12) -0.3703(6) 0.6150(3) 0.0319(7) Uani 1 1 d . . .
C2 C 0.38177(11) -0.1939(5) 0.6477(2) 0.0257(7) Uani 1 1 d . . .
C3 C 0.33253(12) -0.1641(5) 0.5691(2) 0.0275(7) Uani 1 1 d . . .
H3 H 0.3301 -0.2603 0.4974 0.033 Uiso 1 1 calc R . .
C4 C 0.28740(11) 0.0051(5) 0.5959(2) 0.0267(7) Uani 1 1 d . . .
H4 H 0.2538 0.0246 0.5426 0.032 Uiso 1 1 calc R . .
C5 C 0.29067(11) 0.1481(5) 0.7007(2) 0.0219(6) Uani 1 1 d . . .
C6 C 0.34050(11) 0.1191(6) 0.7784(2) 0.0260(7) Uani 1 1 d . . .
H6 H 0.3434 0.2179 0.8494 0.031 Uiso 1 1 calc R . .
C7 C 0.38571(11) -0.0543(6) 0.7519(2) 0.0280(7) Uani 1 1 d . . .
H7 H 0.4192 -0.0765 0.8053 0.034 Uiso 1 1 calc R . .
C8 C 0.23961(11) 0.3277(5) 0.7266(2) 0.0228(7) Uani 1 1 d . . .
H8 H 0.2282 0.4348 0.6550 0.027 Uiso 1 1 calc R . .
C9 C 0.18508(11) 0.1739(5) 0.7632(2) 0.0228(7) Uani 1 1 d . . .
H9 H 0.1722 0.0432 0.7008 0.027 Uiso 1 1 calc R . .
C10 C 0.13415(11) 0.3582(5) 0.7874(2) 0.0210(6) Uani 1 1 d . . .
C11 C 0.10037(11) 0.5293(5) 0.7150(2) 0.0249(7) Uani 1 1 d . . .
H11 H 0.1057 0.5363 0.6334 0.030 Uiso 1 1 calc R . .
C12 C 0.05847(12) 0.6907(5) 0.7647(2) 0.0279(7) Uani 1 1 d . . .
H12 H 0.0350 0.8088 0.7164 0.033 Uiso 1 1 calc R . .
C13 C 0.05072(12) 0.6801(5) 0.8843(2) 0.0283(7) Uani 1 1 d . . .
H13 H 0.0223 0.7929 0.9168 0.034 Uiso 1 1 calc R . .
C14 C 0.08402(11) 0.5067(5) 0.9573(2) 0.0254(7) Uani 1 1 d . . .
H14 H 0.0785 0.4971 1.0388 0.030 Uiso 1 1 calc R . .
C15 C 0.12550(11) 0.3489(5) 0.9063(2) 0.0214(6) Uani 1 1 d . . .
C16 C 0.19519(11) 0.0287(6) 0.8821(2) 0.0249(7) Uani 1 1 d . . .
H16A H 0.1806 -0.1569 0.8756 0.030 Uiso 1 1 calc R . .
H16B H 0.2379 0.0247 0.9065 0.030 Uiso 1 1 calc R . .

loop_
_atom_site_aniso_label
_atom_site_aniso_U_11
_atom_site_aniso_U_22
_atom_site_aniso_U_33
_atom_site_aniso_U_23
_atom_site_aniso_U_13
_atom_site_aniso_U_12
F1 0.0432(11) 0.0466(13) 0.0517(12) -0.0075(9) -0.0134(8) 0.0167(9)
F2 0.0489(12) 0.0366(12) 0.0916(17) 0.0067(11) 0.0400(11) 0.0052(9)
F3 0.0438(10) 0.0309(11) 0.0413(11) -0.0093(9) 0.0014(8) 0.0089(8)
F4 0.0355(9) 0.0232(10) 0.0246(9) -0.0072(6) 0.0008(7) -0.0026(6)
O1 0.0339(11) 0.0249(12) 0.0174(10) 0.0003(8) 0.0019(8) 0.0026(8)
C1 0.0307(16) 0.0281(17) 0.0368(17) 0.0010(14) 0.0015(13) 0.0004(13)
C2 0.0267(15) 0.0241(16) 0.0268(15) 0.0031(13) 0.0045(11) -0.0015(11)
C3 0.0344(16) 0.0253(17) 0.0231(15) -0.0024(12) 0.0023(11) 0.0001(12)
C4 0.0293(15) 0.0275(17) 0.0227(15) 0.0023(12) -0.0026(12) 0.0028(12)
C5 0.0246(14) 0.0218(16) 0.0197(14) 0.0015(11) 0.0036(11) 0.0001(11)
C6 0.0305(15) 0.0273(17) 0.0201(14) -0.0043(12) 0.0008(11) -0.0014(12)
C7 0.0274(16) 0.0309(18) 0.0256(15) 0.0017(13) -0.0002(11) -0.0019(12)
C8 0.0299(15) 0.0239(17) 0.0144(13) -0.0036(11) -0.0009(11) -0.0001(11)
C9 0.0289(15) 0.0202(16) 0.0190(14) -0.0028(11) -0.0002(11) 0.0005(11)
C10 0.0246(14) 0.0163(15) 0.0220(14) -0.0025(11) 0.0006(10) -0.0022(11)
C11 0.0274(15) 0.0265(16) 0.0206(14) 0.0004(12) 0.0003(11) -0.0002(12)
C12 0.0296(16) 0.0260(17) 0.0278(15) 0.0024(13) -0.0010(11) 0.0025(12)
C13 0.0299(15) 0.0223(17) 0.0333(16) -0.0002(13) 0.0071(12) 0.0004(12)
C14 0.0301(15) 0.0260(17) 0.0208(14) -0.0022(11) 0.0070(11) -0.0038(11)
C15 0.0248(14) 0.0182(15) 0.0208(14) 0.0011(11) -0.0007(10) -0.0034(11)
C16 0.0325(16) 0.0213(17) 0.0212(15) -0.0008(12) 0.0041(11) 0.0032(11)

loop_
_atom_type_symbol
_atom_type_description
_atom_type_scat_dispersion_real
_atom_type_scat_dispersion_imag
_atom_type_scat_source
C C 0.0033 0.0016 'International Tables Vol C Tables 4.2.6.8 and 6.1.1.4'
H H 0.0000 0.0000 'International Tables Vol C Tables 4.2.6.8 and 6.1.1.4'
N N 0.0061 0.0033 'International Tables Vol C Tables 4.2.6.8 and 6.1.1.4'
O O 0.0106 0.0060 'International Tables Vol C Tables 4.2.6.8 and 6.1.1.4'
F F 0.0171 0.0103 'International Tables Vol C Tables 4.2.6.8 and 6.1.1.4'

loop_
_geom_angle_atom_site_label_1
_geom_angle_atom_site_label_2
_geom_angle_atom_site_label_3
_geom_angle
_geom_angle_site_symmetry_1
_geom_angle_site_symmetry_3
C15 O1 C16 107.18(18) . .
F2 C1 F1 106.4(2) . .
F2 C1 F3 106.4(2) . .
F1 C1 F3 106.5(2) . .
F2 C1 C2 111.9(2) . .
F1 C1 C2 112.7(2) . .
F3 C1 C2 112.6(2) . .
C7 C2 C3 120.5(2) . .
C7 C2 C1 120.4(2) . .
C3 C2 C1 119.0(2) . .
C4 C3 C2 119.7(3) . .
C4 C3 H3 120.1 . .
C2 C3 H3 120.1 . .
C3 C4 C5 120.5(2) . .
C3 C4 H4 119.7 . .
C5 C4 H4 119.7 . .
C4 C5 C6 119.3(2) . .
C4 C5 C8 118.4(2) . .
C6 C5 C8 122.3(2) . .
C7 C6 C5 120.1(3) . .
C7 C6 H6 120.0 . .
C5 C6 H6 120.0 . .
C2 C7 C6 119.8(2) . .
C2 C7 H7 120.1 . .
C6 C7 H7 120.1 . .
F4 C8 C5 109.46(19) . .
F4 C8 C9 107.75(19) . .
C5 C8 C9 113.0(2) . .
F4 C8 H8 108.8 . .
C5 C8 H8 108.8 . .
C9 C8 H8 108.8 . .
C10 C9 C8 112.1(2) . .
C10 C9 C16 101.53(19) . .
C8 C9 C16 113.5(2) . .
C10 C9 H9 109.8 . .
C8 C9 H9 109.8 . .
C16 C9 H9 109.8 . .
C15 C10 C11 120.0(2) . .
C15 C10 C9 108.3(2) . .
C11 C10 C9 131.7(2) . .
C10 C11 C12 118.7(2) . .
C10 C11 H11 120.7 . .
C12 C11 H11 120.7 . .
C13 C12 C11 120.6(3) . .
C13 C12 H12 119.7 . .
C11 C12 H12 119.7 . .
C12 C13 C14 121.1(3) . .
C12 C13 H13 119.5 . .
C14 C13 H13 119.5 . .
C15 C14 C13 117.4(3) . .
C15 C14 H14 121.3 . .
C13 C14 H14 121.3 . .
O1 C15 C14 123.8(2) . .
O1 C15 C10 113.9(2) . .
C14 C15 C10 122.3(2) . .
O1 C16 C9 107.3(2) . .
O1 C16 H16A 110.3 . .
C9 C16 H16A 110.3 . .
O1 C16 H16B 110.3 . .
C9 C16 H16B 110.3 . .
H16A C16 H16B 108.5 . .

loop_
_geom_bond_atom_site_label_1
_geom_bond_atom_site_label_2
_geom_bond_distance
_geom_bond_site_symmetry_2
F1 C1 1.343(3) .
F2 C1 1.333(3) .
F3 C1 1.344(3) .
F4 C8 1.414(3) .
O1 C15 1.371(3) .
O1 C16 1.463(3) .
C1 C2 1.499(4) .
C2 C7 1.381(4) .
C2 C3 1.396(4) .
C3 C4 1.378(4) .
C3 H3 0.9500 .
C4 C5 1.396(3) .
C4 H4 0.9500 .
C5 C6 1.400(3) .
C5 C8 1.510(3) .
C6 C7 1.391(4) .
C6 H6 0.9500 .
C7 H7 0.9500 .
C8 C9 1.536(3) .
C8 H8 1.0000 .
C9 C10 1.517(3) .
C9 C16 1.548(3) .
C9 H9 1.0000 .
C10 C15 1.386(3) .
C10 C11 1.389(3) .
C11 C12 1.395(3) .
C11 H11 0.9500 .
C12 C13 1.391(3) .
C12 H12 0.9500 .
C13 C14 1.395(4) .
C13 H13 0.9500 .
C14 C15 1.385(4) .
C14 H14 0.9500 .
C16 H16A 0.9900 .
C16 H16B 0.9900 .

loop_
_geom_torsion_atom_site_label_1
_geom_torsion_atom_site_label_2
_geom_torsion_atom_site_label_3
_geom_torsion_atom_site_label_4
_geom_torsion
_geom_torsion_site_symmetry_1
_geom_torsion_site_symmetry_2
_geom_torsion_site_symmetry_3
_geom_torsion_site_symmetry_4
F2 C1 C2 C7 -90.4(3) . . . .
F1 C1 C2 C7 29.4(4) . . . .
F3 C1 C2 C7 149.9(3) . . . .
F2 C1 C2 C3 87.0(3) . . . .
F1 C1 C2 C3 -153.2(3) . . . .
F3 C1 C2 C3 -32.7(4) . . . .
C7 C2 C3 C4 -0.2(4) . . . .
C1 C2 C3 C4 -177.6(2) . . . .
C2 C3 C4 C5 0.3(4) . . . .
C3 C4 C5 C6 0.3(4) . . . .
C3 C4 C5 C8 -179.1(2) . . . .
C4 C5 C6 C7 -1.1(4) . . . .
C8 C5 C6 C7 178.3(2) . . . .
C3 C2 C7 C6 -0.5(4) . . . .
C1 C2 C7 C6 176.8(2) . . . .
C5 C6 C7 C2 1.2(4) . . . .
C4 C5 C8 F4 -165.0(2) . . . .
C6 C5 C8 F4 15.6(3) . . . .
C4 C5 C8 C9 74.9(3) . . . .
C6 C5 C8 C9 -104.5(3) . . . .
F4 C8 C9 C10 59.5(3) . . . .
C5 C8 C9 C10 -179.4(2) . . . .
F4 C8 C9 C16 -54.8(3) . . . .
C5 C8 C9 C16 66.3(3) . . . .
C8 C9 C10 C15 -112.1(2) . . . .
C16 C9 C10 C15 9.3(3) . . . .
C8 C9 C10 C11 64.2(3) . . . .
C16 C9 C10 C11 -174.3(3) . . . .
C15 C10 C11 C12 0.5(4) . . . .
C9 C10 C11 C12 -175.5(2) . . . .
C10 C11 C12 C13 0.0(4) . . . .
C11 C12 C13 C14 -0.7(4) . . . .
C12 C13 C14 C15 0.9(4) . . . .
C16 O1 C15 C14 174.5(2) . . . .
C16 O1 C15 C10 -7.1(3) . . . .
C13 C14 C15 O1 177.9(2) . . . .
C13 C14 C15 C10 -0.4(4) . . . .
C11 C10 C15 O1 -178.7(2) . . . .
C9 C10 C15 O1 -1.9(3) . . . .
C11 C10 C15 C14 -0.3(4) . . . .
C9 C10 C15 C14 176.5(2) . . . .
C15 O1 C16 C9 12.9(3) . . . .
C10 C9 C16 O1 -13.3(2) . . . .
C8 C9 C16 O1 107.1(2) . . . .
